data_7033629
loop_
_publ_author_name
'Fischer, Paul J.'
'Weberg, Alexander B.'
'Bohrmann, Trent D.'
'Xu, Hanyue'
'Young, Victor G.'

_publ_section_title
;
 Group VI metal complexes of tris(diphenylphosphinomethyl)phenylborate:
 modulation of ligand donation via coordination of M(CO)3 units at the
 borate phenyl substituent.
;
_journal_issue 8
_journal_name_full 'Dalton transactions (Cambridge, England : 2003)'
_journal_page_first 3737
_journal_page_last 3744
_journal_paper_doi 10.1039/c4dt03857f
_journal_volume 44
_journal_year 2015
_chemical_formula_moiety 'C51 H41 B Mn O6 P3 W'
_chemical_formula_sum 'C51 H41 B Mn O6 P3 W'
_chemical_formula_weight 1092.35
_chemical_name_common 14175b
_chemical_name_systematic W(CO)3{6-(PhBP3)Mn(CO)3}
_chemical_properties_physical 'Air-sensitive, Moisture-sensitive'
_space_group_crystal_system monoclinic
_space_group_IT_number 14
_space_group_name_Hall '-P 2ybc'
_space_group_name_H-M_alt 'P 1 21/c 1'
_symmetry_space_group_name_Hall '-P 2ybc'
_symmetry_space_group_name_H-M 'P 1 21/c 1'
_atom_sites_solution_hydrogens geom
_audit_creation_method SHELXL-2014
_audit_update_record
;
2014-12-15 deposited with the CCDC.
2015-01-12 downloaded from the CCDC.
;
_cell_angle_alpha 90
_cell_angle_beta 110.161(1)
_cell_angle_gamma 90
_cell_formula_units_Z 4
_cell_length_a 12.9471(11)
_cell_length_b 25.023(2)
_cell_length_c 17.8217(15)
_cell_measurement_reflns_used 2982
_cell_measurement_temperature 123(2)
_cell_measurement_theta_max 27.45
_cell_measurement_theta_min 2.35
_cell_volume 5420.0(8)
_computing_cell_refinement 'Bruker SAINT'
_computing_data_collection 'Bruker APEX2'
_computing_data_reduction 'Bruker SAINT'
_computing_molecular_graphics 'Bruker SHELXTL'
_computing_publication_material 'Bruker SHELXTL'
_computing_structure_refinement 'SHELXL-2014 (Sheldrick, 2014)'
_computing_structure_solution 'SHELXS-97 (Sheldrick, 2008)'
_diffrn_ambient_temperature 123(2)
_diffrn_measured_fraction_theta_full 1.000
_diffrn_measured_fraction_theta_max 0.998
_diffrn_measurement_device_type 'Bruker APEX-II CCD'
_diffrn_measurement_method '\f and \w scans'
_diffrn_radiation_type MoK\a
_diffrn_radiation_wavelength 0.71073
_diffrn_reflns_av_R_equivalents 0.0292
_diffrn_reflns_av_unetI/netI 0.0231
_diffrn_reflns_Laue_measured_fraction_full 1.000
_diffrn_reflns_Laue_measured_fraction_max 0.998
_diffrn_reflns_limit_h_max 16
_diffrn_reflns_limit_h_min -16
_diffrn_reflns_limit_k_max 32
_diffrn_reflns_limit_k_min -32
_diffrn_reflns_limit_l_max 23
_diffrn_reflns_limit_l_min -23
_diffrn_reflns_number 62668
_diffrn_reflns_point_group_measured_fraction_full 1.000
_diffrn_reflns_point_group_measured_fraction_max 0.998
_diffrn_reflns_theta_full 25.242
_diffrn_reflns_theta_max 27.484
_diffrn_reflns_theta_min 1.464
_diffrn_source 'sealed tube'
_exptl_absorpt_coefficient_mu 2.484
_exptl_absorpt_correction_T_max 0.4915
_exptl_absorpt_correction_T_min 0.4006
_exptl_absorpt_correction_type multi-scan
_exptl_absorpt_process_details 'SADABS 2012/1 (Sheldrick, 2012)'
_exptl_crystal_colour yellow
_exptl_crystal_density_diffrn 1.339
_exptl_crystal_description block
_exptl_crystal_F_000 2176
_exptl_crystal_recrystallization_method 'Re-crystallisation from solvent: THF/Et2O/pentane'
_exptl_crystal_size_max 0.450
_exptl_crystal_size_mid 0.320
_exptl_crystal_size_min 0.180
_exptl_transmission_factor_max 0.4915
_exptl_transmission_factor_min 0.4006
_platon_squeeze_details
;

Summary and Remarks : N = NOTE, W = WARNING, E = ERROR
 =============================================================================

 N: DISORDERED structure ATOMS with Pop. .LT. 1.0 are not moved or as a group.
 -----------------------------------------------------------------------------
 N: Number of moved primary input atoms: ...............................  115
 W: Number of unusual anisotropic displacement parameters ................   1
 N: Total Potential Solvent Accessible Void Vol ................  1270.3 Ang^3
 N: Electron Count / Cell =  358 - To be included in D(calc), F000 & Mol.Wght.

 =============================================================================

 The specimens were grown in DEE/THF/pentane. There are
 channels of disordered solvent of unknown composition.
 The 1270.3 Ang^3 volume could contain 12-14 total molecules of
 these 5-non-hydrogen atom solvents. The refined electron count
 corresponds to about 9 of these solvent molecules.
;
_refine_diff_density_max 1.937
_refine_diff_density_min -2.064
_refine_diff_density_rms 0.093
_refine_ls_extinction_method none
_refine_ls_goodness_of_fit_ref 1.139
_refine_ls_hydrogen_treatment constr
_refine_ls_matrix_type full
_refine_ls_number_parameters 611
_refine_ls_number_reflns 12411
_refine_ls_number_restraints 33
_refine_ls_restrained_S_all 1.140
_refine_ls_R_factor_all 0.0435
_refine_ls_R_factor_gt 0.0383
_refine_ls_shift/su_max 0.002
_refine_ls_shift/su_mean 0.000
_refine_ls_structure_factor_coef Fsqd
_refine_ls_weighting_details 'w=1/[\s^2^(Fo^2^)+(0.0105P)^2^+17.8669P] where P=(Fo^2^+2Fc^2^)/3'
_refine_ls_weighting_scheme calc
_refine_ls_wR_factor_gt 0.0788
_refine_ls_wR_factor_ref 0.0803
_reflns_Friedel_coverage 0.000
_reflns_number_gt 10953
_reflns_number_total 12411
_reflns_threshold_expression 'I > 2\s(I)'
_cod_data_source_file c4dt03857f2.cif
_cod_data_source_block 14175b
_cod_depositor_comments 'Adding full bibliography for 7033620--7033630.cif.'
_cod_original_cell_volume 5419.9(8)
_cod_database_code 7033629
_shelx_space_group_comment
;
The symmetry employed for this shelxl refinement is uniquely defined
by the following loop, which should always be used as a source of
symmetry information in preference to the above space-group names.
They are only intended as comments.
;
_shelx_estimated_absorpt_t_min 0.401
_shelx_estimated_absorpt_t_max 0.663
_shelxl_version_number 2014-3

loop_
_space_group_symop_operation_xyz
'x, y, z'
'-x, y+1/2, -z+1/2'
'-x, -y, -z'
'x, -y-1/2, z-1/2'

loop_
_atom_site_label
_atom_site_type_symbol
_atom_site_fract_x
_atom_site_fract_y
_atom_site_fract_z
_atom_site_U_iso_or_equiv
_atom_site_adp_type
_atom_site_occupancy
_atom_site_site_symmetry_order
_atom_site_calc_flag
_atom_site_refinement_flags_posn
_atom_site_refinement_flags_adp
_atom_site_refinement_flags_occupancy
_atom_site_disorder_assembly
_atom_site_disorder_group
W1 W 0.49609(2) 0.29387(2) 0.82814(2) 0.03181(5) Uani 1 1 d . . . . .
Mn1 Mn -0.01990(5) 0.39582(2) 0.82329(3) 0.02441(12) Uani 1 1 d . . . . .
P1 P 0.16091(9) 0.40235(4) 0.91673(5) 0.0283(2) Uani 1 1 d D . . . .
P2 P 0.03882(7) 0.31172(3) 0.79238(5) 0.02108(17) Uani 1 1 d . . . . .
P3 P 0.04292(8) 0.43487(4) 0.72639(5) 0.02383(19) Uani 1 1 d . . . . .
O1 O -0.1264(3) 0.34928(11) 0.93035(17) 0.0415(7) Uani 1 1 d . . . . .
O2 O -0.0933(4) 0.49692(13) 0.8730(2) 0.0849(15) Uani 1 1 d . . . . .
O3 O -0.2485(2) 0.39669(11) 0.71037(17) 0.0364(6) Uani 1 1 d . . . . .
O4 O 0.4944(3) 0.30152(16) 1.00253(18) 0.0567(9) Uani 1 1 d . . . . .
O5 O 0.7313(3) 0.24486(15) 0.8965(2) 0.0539(9) Uani 1 1 d . . . . .
O6 O 0.4068(3) 0.17874(14) 0.83122(19) 0.0554(9) Uani 1 1 d . . . . .
C1 C -0.0779(4) 0.36532(14) 0.8918(2) 0.0324(9) Uani 1 1 d . . . . .
C2 C -0.0595(4) 0.45952(16) 0.8535(2) 0.0458(12) Uani 1 1 d . . . . .
C3 C -0.1578(3) 0.39437(14) 0.7507(2) 0.0271(8) Uani 1 1 d . . . . .
C4 C 0.2635(3) 0.37020(14) 0.8844(2) 0.0283(8) Uani 1 1 d . . . . .
H4A H 0.3337 0.3898 0.9078 0.034 Uiso 1 1 calc R U . . .
H4B H 0.2754 0.3335 0.9066 0.034 Uiso 1 1 calc R U . . .
C5 C 0.2117(4) 0.47018(15) 0.9521(4) 0.0247(14) Uani 0.639(5) 1 d D . P A 1
C6 C 0.1597(4) 0.51739(18) 0.9201(3) 0.0236(12) Uani 0.639(5) 1 d D . P A 1
H6A H 0.0904 0.5163 0.8782 0.028 Uiso 0.639(5) 1 calc R U P A 1
C7 C 0.2077(5) 0.56641(17) 0.9485(4) 0.0315(14) Uani 0.639(5) 1 d D . P A 1
H7A H 0.1706 0.5986 0.9265 0.038 Uiso 0.639(5) 1 calc R U P A 1
C8 C 0.3090(5) 0.56847(19) 1.0087(4) 0.041(2) Uani 0.639(5) 1 d D . P A 1
H8A H 0.3419 0.6020 1.0281 0.049 Uiso 0.639(5) 1 calc R U P A 1
C9 C 0.3620(6) 0.5215(2) 1.0404(5) 0.060(3) Uani 0.639(5) 1 d D . P A 1
H9A H 0.4319 0.5226 1.0816 0.072 Uiso 0.639(5) 1 calc R U P A 1
C10 C 0.3133(5) 0.47263(19) 1.0122(4) 0.0438(19) Uani 0.639(5) 1 d D . P A 1
H10A H 0.3503 0.4405 1.0345 0.053 Uiso 0.639(5) 1 calc R U P A 1
C5' C 0.2337(8) 0.4677(3) 0.9414(8) 0.0247(14) Uani 0.361(5) 1 d D . P A 2
C6' C 0.1898(8) 0.5018(3) 0.9839(7) 0.038(3) Uani 0.361(5) 1 d D . P A 2
H6B H 0.1284 0.4902 0.9973 0.045 Uiso 0.361(5) 1 calc R U P A 2
C7' C 0.2333(10) 0.5523(4) 1.0076(8) 0.047(4) Uani 0.361(5) 1 d D . P A 2
H7B H 0.2013 0.5748 1.0365 0.057 Uiso 0.361(5) 1 calc R U P A 2
C8' C 0.3227(10) 0.5699(3) 0.9892(9) 0.041(2) Uani 0.361(5) 1 d D . P A 2
H8B H 0.3514 0.6048 1.0040 0.049 Uiso 0.361(5) 1 calc R U P A 2
C9' C 0.3698(7) 0.5360(3) 0.9490(6) 0.036(3) Uani 0.361(5) 1 d D . P A 2
H9B H 0.4327 0.5472 0.9373 0.043 Uiso 0.361(5) 1 calc R U P A 2
C10' C 0.3254(7) 0.4857(3) 0.9256(5) 0.028(2) Uani 0.361(5) 1 d D . P A 2
H10B H 0.3588 0.4629 0.8980 0.033 Uiso 0.361(5) 1 calc R U P A 2
C11 C 0.1748(4) 0.37451(14) 1.0149(2) 0.0321(9) Uani 1 1 d . . . . .
C12 C 0.1014(4) 0.39119(15) 1.0518(2) 0.0340(9) Uani 1 1 d . . . . .
H12A H 0.0436 0.4151 1.0247 0.041 Uiso 1 1 calc R U . . .
C13 C 0.1120(4) 0.37323(17) 1.1275(2) 0.0394(10) Uani 1 1 d . . . . .
H13A H 0.0614 0.3848 1.1521 0.047 Uiso 1 1 calc R U . . .
C14 C 0.1955(4) 0.33861(17) 1.1674(2) 0.0449(11) Uani 1 1 d . . . . .
H14A H 0.2027 0.3263 1.2194 0.054 Uiso 1 1 calc R U . . .
C15 C 0.2678(5) 0.32208(17) 1.1319(2) 0.0492(12) Uani 1 1 d . . . . .
H15A H 0.3254 0.2982 1.1595 0.059 Uiso 1 1 calc R U . . .
C16 C 0.2588(4) 0.33971(16) 1.0554(2) 0.0409(10) Uani 1 1 d . . . . .
H16A H 0.3099 0.3279 1.0314 0.049 Uiso 1 1 calc R U . . .
C17 C 0.1427(3) 0.31859(14) 0.7463(2) 0.0231(7) Uani 1 1 d . . . . .
H17A H 0.1817 0.2841 0.7505 0.028 Uiso 1 1 calc R U . . .
H17B H 0.1059 0.3265 0.6887 0.028 Uiso 1 1 calc R U . . .
C18 C 0.0979(3) 0.26431(14) 0.8755(2) 0.0259(7) Uani 1 1 d . . . . .
C19 C 0.0378(3) 0.24969(14) 0.9239(2) 0.0293(8) Uani 1 1 d . . . . .
H19A H -0.0326 0.2651 0.9144 0.035 Uiso 1 1 calc R U . . .
C20 C 0.0786(4) 0.21315(15) 0.9853(2) 0.0340(9) Uani 1 1 d . . . . .
H20A H 0.0366 0.2039 1.0178 0.041 Uiso 1 1 calc R U . . .
C21 C 0.1804(4) 0.19009(16) 0.9992(2) 0.0393(10) Uani 1 1 d . . . . .
H21A H 0.2087 0.1652 1.0415 0.047 Uiso 1 1 calc R U . . .
C22 C 0.2407(3) 0.20329(16) 0.9516(2) 0.0357(9) Uani 1 1 d . . . . .
H22A H 0.3103 0.1870 0.9608 0.043 Uiso 1 1 calc R U . . .
C23 C 0.2003(3) 0.24033(15) 0.8902(2) 0.0293(8) Uani 1 1 d . . . . .
H23A H 0.2429 0.2494 0.8580 0.035 Uiso 1 1 calc R U . . .
C24 C -0.0704(3) 0.26992(13) 0.7254(2) 0.0223(7) Uani 1 1 d . . . . .
C25 C -0.1705(3) 0.26415(14) 0.7381(2) 0.0277(8) Uani 1 1 d . . . . .
H25A H -0.1811 0.2816 0.7822 0.033 Uiso 1 1 calc R U . . .
C26 C -0.2545(3) 0.23340(16) 0.6872(3) 0.0362(9) Uani 1 1 d . . . . .
H26A H -0.3219 0.2296 0.6968 0.043 Uiso 1 1 calc R U . . .
C27 C -0.2400(3) 0.20843(16) 0.6227(3) 0.0367(9) Uani 1 1 d . . . . .
H27A H -0.2980 0.1879 0.5872 0.044 Uiso 1 1 calc R U . . .
C28 C -0.1423(3) 0.21320(15) 0.6098(2) 0.0336(9) Uani 1 1 d . . . . .
H28A H -0.1329 0.1958 0.5652 0.040 Uiso 1 1 calc R U . . .
C29 C -0.0566(3) 0.24324(14) 0.6610(2) 0.0280(8) Uani 1 1 d . . . . .
H29A H 0.0115 0.2456 0.6520 0.034 Uiso 1 1 calc R U . . .
C30 C 0.1879(3) 0.42534(15) 0.7454(2) 0.0312(8) Uani 1 1 d . . . . .
H30A H 0.2019 0.4286 0.6944 0.037 Uiso 1 1 calc R U . . .
H30B H 0.2295 0.4541 0.7814 0.037 Uiso 1 1 calc R U . . .
C31 C -0.0207(3) 0.41303(13) 0.6219(2) 0.0240(7) Uani 1 1 d . . . . .
C32 C -0.1027(3) 0.37474(14) 0.5965(2) 0.0260(7) Uani 1 1 d . . . . .
H32A H -0.1277 0.3576 0.6346 0.031 Uiso 1 1 calc R U . . .
C33 C -0.1492(3) 0.36088(16) 0.5160(2) 0.0321(8) Uani 1 1 d . . . . .
H33A H -0.2057 0.3347 0.4996 0.039 Uiso 1 1 calc R U . . .
C34 C -0.1127(3) 0.38544(16) 0.4603(2) 0.0314(8) Uani 1 1 d . . . . .
H34A H -0.1439 0.3760 0.4054 0.038 Uiso 1 1 calc R U . . .
C35 C -0.0306(3) 0.42372(15) 0.4844(2) 0.0295(8) Uani 1 1 d . . . . .
H35A H -0.0051 0.4404 0.4461 0.035 Uiso 1 1 calc R U . . .
C36 C 0.0142(3) 0.43763(14) 0.5638(2) 0.0271(7) Uani 1 1 d . . . . .
H36A H 0.0696 0.4643 0.5797 0.032 Uiso 1 1 calc R U . . .
C37 C 0.0134(3) 0.50675(14) 0.7130(2) 0.0266(8) Uani 1 1 d . . . . .
C38 C -0.0959(3) 0.52344(16) 0.6792(2) 0.0358(9) Uani 1 1 d . . . . .
H38A H -0.1529 0.4975 0.6630 0.043 Uiso 1 1 calc R U . . .
C39 C -0.1223(4) 0.57702(16) 0.6690(2) 0.0363(9) Uani 1 1 d . . . . .
H39A H -0.1970 0.5877 0.6452 0.044 Uiso 1 1 calc R U . . .
C40 C -0.0407(4) 0.61504(15) 0.6932(2) 0.0362(9) Uani 1 1 d . . . . .
H40A H -0.0591 0.6519 0.6869 0.043 Uiso 1 1 calc R U . . .
C41 C 0.0670(4) 0.59959(16) 0.7263(3) 0.0413(10) Uani 1 1 d . . . . .
H41A H 0.1231 0.6259 0.7426 0.050 Uiso 1 1 calc R U . . .
C42 C 0.0952(4) 0.54539(15) 0.7364(2) 0.0334(9) Uani 1 1 d . . . . .
H42A H 0.1702 0.5351 0.7592 0.040 Uiso 1 1 calc R U . . .
C43 C 0.3469(3) 0.35440(15) 0.7670(2) 0.0297(8) Uani 1 1 d . . . . .
C44 C 0.4461(3) 0.38368(17) 0.8046(2) 0.0378(9) Uani 1 1 d . . . . .
H44A H 0.4480 0.4088 0.8449 0.045 Uiso 1 1 calc R U . . .
C45 C 0.5409(3) 0.37689(19) 0.7844(3) 0.0431(11) Uani 1 1 d . . . . .
H45A H 0.6040 0.3983 0.8092 0.052 Uiso 1 1 calc R U . . .
C46 C 0.5423(4) 0.33804(18) 0.7270(3) 0.0421(10) Uani 1 1 d . . . . .
H46A H 0.6073 0.3322 0.7148 0.051 Uiso 1 1 calc R U . . .
C47 C 0.4473(3) 0.30824(18) 0.6884(2) 0.0371(9) Uani 1 1 d . . . . .
H47A H 0.4463 0.2831 0.6482 0.044 Uiso 1 1 calc R U . . .
C48 C 0.3522(3) 0.31607(16) 0.7099(2) 0.0317(8) Uani 1 1 d . . . . .
H48A H 0.2893 0.2946 0.6848 0.038 Uiso 1 1 calc R U . . .
C49 C 0.4965(3) 0.29836(19) 0.9374(2) 0.0411(10) Uani 1 1 d . . . . .
C50 C 0.6437(4) 0.26312(19) 0.8723(3) 0.0420(10) Uani 1 1 d . . . . .
C51 C 0.4416(4) 0.22134(18) 0.8294(2) 0.0409(10) Uani 1 1 d . . . . .
B1 B 0.2346(3) 0.36628(17) 0.7866(2) 0.0269(8) Uani 1 1 d . . . . .

loop_
_atom_site_aniso_label
_atom_site_aniso_U_11
_atom_site_aniso_U_22
_atom_site_aniso_U_33
_atom_site_aniso_U_23
_atom_site_aniso_U_13
_atom_site_aniso_U_12
W1 0.02550(8) 0.04129(9) 0.02447(8) 0.00362(7) 0.00326(6) -0.00945(7)
Mn1 0.0419(3) 0.0160(2) 0.0163(2) 0.00005(19) 0.0112(2) -0.0054(2)
P1 0.0465(6) 0.0162(4) 0.0167(4) 0.0005(3) 0.0038(4) -0.0054(4)
P2 0.0285(5) 0.0185(4) 0.0171(4) -0.0012(3) 0.0089(3) -0.0070(3)
P3 0.0318(5) 0.0206(4) 0.0176(4) 0.0027(3) 0.0067(4) -0.0083(4)
O1 0.067(2) 0.0335(15) 0.0354(15) 0.0007(12) 0.0321(15) -0.0090(14)
O2 0.165(5) 0.0295(18) 0.047(2) -0.0068(16) 0.020(2) 0.034(2)
O3 0.0315(15) 0.0418(17) 0.0379(15) -0.0010(13) 0.0144(13) -0.0055(12)
O4 0.0400(18) 0.098(3) 0.0246(15) -0.0021(16) 0.0015(13) 0.0065(18)
O5 0.0382(18) 0.074(2) 0.0499(19) 0.0216(17) 0.0155(15) 0.0102(17)
O6 0.071(2) 0.048(2) 0.0381(17) 0.0046(15) 0.0077(16) -0.0195(17)
C1 0.055(3) 0.0195(17) 0.0216(18) -0.0027(14) 0.0120(17) -0.0028(16)
C2 0.085(4) 0.024(2) 0.024(2) -0.0003(16) 0.012(2) 0.001(2)
C3 0.043(2) 0.0202(17) 0.0257(18) -0.0035(14) 0.0220(17) -0.0084(15)
C4 0.0316(19) 0.0250(18) 0.0223(17) 0.0029(14) 0.0017(14) -0.0115(15)
C5 0.035(3) 0.0189(19) 0.018(3) -0.0036(16) 0.007(2) 0.0004(19)
C6 0.031(3) 0.020(3) 0.018(3) -0.002(2) 0.007(2) -0.002(2)
C7 0.045(4) 0.018(3) 0.030(3) -0.001(2) 0.011(3) -0.003(2)
C8 0.057(4) 0.023(2) 0.032(5) -0.006(2) 0.001(3) -0.008(2)
C9 0.056(5) 0.029(4) 0.060(5) -0.001(3) -0.024(4) -0.018(3)
C10 0.038(4) 0.017(3) 0.053(4) 0.003(3) -0.015(3) -0.005(2)
C5' 0.035(3) 0.0189(19) 0.018(3) -0.0036(16) 0.007(2) 0.0004(19)
C6' 0.039(6) 0.033(6) 0.045(7) -0.006(5) 0.020(5) -0.003(5)
C7' 0.051(8) 0.027(6) 0.065(10) -0.025(6) 0.021(7) -0.003(6)
C8' 0.057(4) 0.023(2) 0.032(5) -0.006(2) 0.001(3) -0.008(2)
C9' 0.043(7) 0.029(6) 0.036(6) 0.003(5) 0.013(5) -0.009(5)
C10' 0.037(6) 0.026(5) 0.023(5) -0.002(4) 0.013(4) -0.004(4)
C11 0.057(3) 0.0188(17) 0.0149(16) 0.0002(13) 0.0050(16) -0.0001(16)
C12 0.051(2) 0.0250(19) 0.0213(18) -0.0014(14) 0.0071(17) 0.0005(17)
C13 0.058(3) 0.035(2) 0.0235(19) 0.0003(16) 0.0126(18) -0.0042(19)
C14 0.077(3) 0.032(2) 0.0212(19) 0.0057(16) 0.011(2) -0.002(2)
C15 0.086(4) 0.031(2) 0.025(2) 0.0060(17) 0.013(2) 0.014(2)
C16 0.074(3) 0.025(2) 0.0215(19) 0.0024(15) 0.0132(19) 0.0108(19)
C17 0.0260(17) 0.0239(17) 0.0206(16) 0.0004(13) 0.0097(14) -0.0066(14)
C18 0.038(2) 0.0193(17) 0.0171(16) -0.0013(13) 0.0057(14) -0.0097(14)
C19 0.045(2) 0.0217(17) 0.0241(18) -0.0013(14) 0.0159(17) -0.0052(16)
C20 0.050(2) 0.029(2) 0.0257(18) 0.0026(15) 0.0163(17) -0.0087(18)
C21 0.059(3) 0.028(2) 0.0225(18) 0.0055(15) 0.0027(18) -0.0126(19)
C22 0.036(2) 0.030(2) 0.032(2) 0.0045(16) -0.0005(16) -0.0035(17)
C23 0.0312(19) 0.0280(19) 0.0260(18) -0.0009(15) 0.0067(15) -0.0078(15)
C24 0.0284(18) 0.0166(15) 0.0209(16) -0.0006(13) 0.0073(14) -0.0034(13)
C25 0.0321(19) 0.0231(18) 0.0299(19) -0.0036(14) 0.0131(16) -0.0016(14)
C26 0.0247(19) 0.029(2) 0.052(3) -0.0056(18) 0.0101(18) -0.0018(15)
C27 0.0282(19) 0.0263(19) 0.043(2) -0.0084(17) -0.0035(17) -0.0015(16)
C28 0.043(2) 0.029(2) 0.0250(18) -0.0080(15) 0.0068(16) -0.0015(17)
C29 0.033(2) 0.0266(18) 0.0242(17) -0.0027(14) 0.0095(15) -0.0042(15)
C30 0.0306(19) 0.0295(19) 0.0280(19) 0.0086(15) 0.0032(15) -0.0125(15)
C31 0.0328(19) 0.0179(16) 0.0198(16) 0.0006(13) 0.0070(14) 0.0047(14)
C32 0.0268(18) 0.0291(19) 0.0227(17) 0.0004(14) 0.0091(14) -0.0035(14)
C33 0.033(2) 0.036(2) 0.0271(19) -0.0056(16) 0.0093(16) -0.0052(16)
C34 0.035(2) 0.039(2) 0.0174(16) -0.0022(15) 0.0055(15) 0.0044(17)
C35 0.038(2) 0.032(2) 0.0242(18) 0.0034(15) 0.0182(16) 0.0023(16)
C36 0.034(2) 0.0225(18) 0.0265(18) 0.0033(14) 0.0134(15) -0.0014(14)
C37 0.043(2) 0.0243(18) 0.0151(16) 0.0000(13) 0.0136(15) -0.0060(15)
C38 0.043(2) 0.029(2) 0.030(2) 0.0064(16) 0.0064(17) -0.0065(17)
C39 0.048(2) 0.031(2) 0.032(2) 0.0069(16) 0.0175(18) 0.0024(18)
C40 0.063(3) 0.0210(18) 0.036(2) -0.0024(16) 0.031(2) 0.0006(18)
C41 0.063(3) 0.025(2) 0.046(2) -0.0127(18) 0.032(2) -0.0136(19)
C42 0.044(2) 0.0275(19) 0.037(2) -0.0074(16) 0.0240(18) -0.0071(17)
C43 0.0305(19) 0.032(2) 0.0240(18) 0.0089(15) 0.0059(15) -0.0110(15)
C44 0.039(2) 0.036(2) 0.036(2) 0.0015(17) 0.0096(18) -0.0171(18)
C45 0.031(2) 0.051(3) 0.047(3) 0.006(2) 0.0129(19) -0.0213(19)
C46 0.034(2) 0.051(3) 0.042(2) 0.013(2) 0.0144(19) -0.0107(19)
C47 0.033(2) 0.050(3) 0.0279(19) 0.0103(18) 0.0110(16) -0.0092(18)
C48 0.0282(19) 0.042(2) 0.0222(17) 0.0082(16) 0.0053(15) -0.0111(16)
C49 0.028(2) 0.059(3) 0.030(2) 0.0037(19) 0.0009(16) -0.0054(19)
C50 0.043(3) 0.050(3) 0.032(2) 0.0090(19) 0.0115(19) -0.004(2)
C51 0.046(2) 0.046(3) 0.0218(19) 0.0023(17) 0.0013(17) -0.013(2)
B1 0.029(2) 0.026(2) 0.0225(19) 0.0036(16) 0.0056(16) -0.0105(16)

loop_
_atom_type_symbol
_atom_type_description
_atom_type_scat_dispersion_real
_atom_type_scat_dispersion_imag
_atom_type_scat_source
C C 0.0033 0.0016 'International Tables Vol C Tables 4.2.6.8 and 6.1.1.4'
H H 0.0000 0.0000 'International Tables Vol C Tables 4.2.6.8 and 6.1.1.4'
O O 0.0106 0.0060 'International Tables Vol C Tables 4.2.6.8 and 6.1.1.4'
B B 0.0013 0.0007 'International Tables Vol C Tables 4.2.6.8 and 6.1.1.4'
P P 0.1023 0.0942 'International Tables Vol C Tables 4.2.6.8 and 6.1.1.4'
Mn Mn 0.3368 0.7283 'International Tables Vol C Tables 4.2.6.8 and 6.1.1.4'
W W -0.8490 6.8722 'International Tables Vol C Tables 4.2.6.8 and 6.1.1.4'

loop_
_geom_angle_atom_site_label_1
_geom_angle_atom_site_label_2
_geom_angle_atom_site_label_3
_geom_angle
C49 W1 C51 85.31(18)
C49 W1 C50 87.40(18)
C51 W1 C50 86.36(19)
C49 W1 C44 91.70(18)
C51 W1 C44 144.93(17)
C50 W1 C44 128.48(17)
C49 W1 C48 127.68(16)
C51 W1 C48 93.01(15)
C50 W1 C48 144.79(16)
C44 W1 C48 61.71(14)
C49 W1 C45 111.28(18)
C51 W1 C45 162.56(16)
C50 W1 C45 99.31(17)
C44 W1 C45 34.74(15)
C48 W1 C45 72.82(14)
C49 W1 C46 145.28(18)
C51 W1 C46 129.25(17)
C50 W1 C46 91.25(17)
C44 W1 C46 62.59(16)
C48 W1 C46 62.32(14)
C45 W1 C46 34.91(16)
C49 W1 C47 161.23(17)
C51 W1 C47 100.76(15)
C50 W1 C47 110.56(16)
C44 W1 C47 73.07(15)
C48 W1 C47 35.08(13)
C45 W1 C47 61.80(15)
C46 W1 C47 34.36(14)
C49 W1 C43 98.15(16)
C51 W1 C43 110.77(16)
C50 W1 C43 162.28(15)
C44 W1 C43 35.09(12)
C48 W1 C43 34.71(13)
C45 W1 C43 62.98(14)
C46 W1 C43 74.58(14)
C47 W1 C43 63.08(14)
C1 Mn1 C3 86.37(17)
C1 Mn1 C2 86.81(19)
C3 Mn1 C2 85.39(19)
C1 Mn1 P3 175.73(13)
C3 Mn1 P3 89.39(11)
C2 Mn1 P3 93.31(15)
C1 Mn1 P1 95.43(13)
C3 Mn1 P1 177.11(11)
C2 Mn1 P1 92.44(16)
P3 Mn1 P1 88.83(4)
C1 Mn1 P2 91.34(12)
C3 Mn1 P2 97.64(11)
C2 Mn1 P2 176.35(14)
P3 Mn1 P2 88.76(4)
P1 Mn1 P2 84.60(4)
C4 P1 C11 107.08(18)
C4 P1 C5 107.6(2)
C11 P1 C5 96.7(2)
C4 P1 C5' 95.6(3)
C11 P1 C5' 103.5(4)
C4 P1 Mn1 113.74(12)
C11 P1 Mn1 113.15(14)
C5 P1 Mn1 116.90(14)
C5' P1 Mn1 121.6(4)
C17 P2 C24 106.63(16)
C17 P2 C18 104.96(17)
C24 P2 C18 99.73(15)
C17 P2 Mn1 111.71(12)
C24 P2 Mn1 114.95(12)
C18 P2 Mn1 117.55(12)
C30 P3 C37 108.05(17)
C30 P3 C31 102.98(17)
C37 P3 C31 99.13(15)
C30 P3 Mn1 113.98(12)
C37 P3 Mn1 113.08(12)
C31 P3 Mn1 118.08(12)
O1 C1 Mn1 171.6(4)
O2 C2 Mn1 173.1(5)
O3 C3 Mn1 172.7(3)
B1 C4 P1 115.9(3)
B1 C4 H4A 108.3
P1 C4 H4A 108.3
B1 C4 H4B 108.3
P1 C4 H4B 108.3
H4A C4 H4B 107.4
C6 C5 C10 118.7(4)
C6 C5 P1 125.3(3)
C10 C5 P1 115.9(3)
C5 C6 C7 120.8(4)
C5 C6 H6A 119.6
C7 C6 H6A 119.6
C8 C7 C6 120.1(4)
C8 C7 H7A 119.9
C6 C7 H7A 119.9
C9 C8 C7 119.5(5)
C9 C8 H8A 120.3
C7 C8 H8A 120.3
C8 C9 C10 120.2(4)
C8 C9 H9A 119.9
C10 C9 H9A 119.9
C5 C10 C9 120.8(4)
C5 C10 H10A 119.6
C9 C10 H10A 119.6
C6' C5' C10' 116.9(5)
C6' C5' P1 113.6(5)
C10' C5' P1 129.5(5)
C5' C6' C7' 121.7(4)
C5' C6' H6B 119.1
C7' C6' H6B 119.1
C8' C7' C6' 120.3(5)
C8' C7' H7B 119.9
C6' C7' H7B 119.9
C7' C8' C9' 119.0(5)
C7' C8' H8B 120.5
C9' C8' H8B 120.5
C8' C9' C10' 120.1(5)
C8' C9' H9B 120.0
C10' C9' H9B 120.0
C5' C10' C9' 121.9(4)
C5' C10' H10B 119.0
C9' C10' H10B 119.0
C16 C11 C12 118.9(3)
C16 C11 P1 122.4(3)
C12 C11 P1 118.6(3)
C13 C12 C11 120.6(4)
C13 C12 H12A 119.7
C11 C12 H12A 119.7
C14 C13 C12 120.3(4)
C14 C13 H13A 119.9
C12 C13 H13A 119.9
C15 C14 C13 119.6(4)
C15 C14 H14A 120.2
C13 C14 H14A 120.2
C14 C15 C16 121.2(4)
C14 C15 H15A 119.4
C16 C15 H15A 119.4
C11 C16 C15 119.5(4)
C11 C16 H16A 120.3
C15 C16 H16A 120.3
B1 C17 P2 113.9(2)
B1 C17 H17A 108.8
P2 C17 H17A 108.8
B1 C17 H17B 108.8
P2 C17 H17B 108.8
H17A C17 H17B 107.7
C19 C18 C23 117.9(3)
C19 C18 P2 119.9(3)
C23 C18 P2 122.1(3)
C20 C19 C18 121.4(4)
C20 C19 H19A 119.3
C18 C19 H19A 119.3
C21 C20 C19 119.9(4)
C21 C20 H20A 120.1
C19 C20 H20A 120.1
C22 C21 C20 119.9(4)
C22 C21 H21A 120.0
C20 C21 H21A 120.0
C21 C22 C23 120.4(4)
C21 C22 H22A 119.8
C23 C22 H22A 119.8
C22 C23 C18 120.6(4)
C22 C23 H23A 119.7
C18 C23 H23A 119.7
C29 C24 C25 118.3(3)
C29 C24 P2 121.4(3)
C25 C24 P2 120.3(3)
C26 C25 C24 121.0(3)
C26 C25 H25A 119.5
C24 C25 H25A 119.5
C27 C26 C25 119.8(4)
C27 C26 H26A 120.1
C25 C26 H26A 120.1
C28 C27 C26 120.1(4)
C28 C27 H27A 120.0
C26 C27 H27A 120.0
C27 C28 C29 120.9(4)
C27 C28 H28A 119.6
C29 C28 H28A 119.6
C28 C29 C24 120.0(4)
C28 C29 H29A 120.0
C24 C29 H29A 120.0
B1 C30 P3 113.3(2)
B1 C30 H30A 108.9
P3 C30 H30A 108.9
B1 C30 H30B 108.9
P3 C30 H30B 108.9
H30A C30 H30B 107.7
C32 C31 C36 117.8(3)
C32 C31 P3 124.1(3)
C36 C31 P3 118.0(3)
C31 C32 C33 121.2(3)
C31 C32 H32A 119.4
C33 C32 H32A 119.4
C34 C33 C32 119.7(4)
C34 C33 H33A 120.2
C32 C33 H33A 120.2
C33 C34 C35 120.0(3)
C33 C34 H34A 120.0
C35 C34 H34A 120.0
C36 C35 C34 120.0(3)
C36 C35 H35A 120.0
C34 C35 H35A 120.0
C35 C36 C31 121.2(3)
C35 C36 H36A 119.4
C31 C36 H36A 119.4
C42 C37 C38 118.4(4)
C42 C37 P3 122.7(3)
C38 C37 P3 118.9(3)
C39 C38 C37 121.0(4)
C39 C38 H38A 119.5
C37 C38 H38A 119.5
C40 C39 C38 120.1(4)
C40 C39 H39A 119.9
C38 C39 H39A 119.9
C41 C40 C39 119.8(4)
C41 C40 H40A 120.1
C39 C40 H40A 120.1
C40 C41 C42 120.7(4)
C40 C41 H41A 119.6
C42 C41 H41A 119.6
C37 C42 C41 119.9(4)
C37 C42 H42A 120.1
C41 C42 H42A 120.1
C48 C43 C44 115.1(4)
C48 C43 B1 122.9(3)
C44 C43 B1 121.9(4)
C48 C43 W1 70.6(2)
C44 C43 W1 70.0(2)
B1 C43 W1 130.8(2)
C45 C44 C43 122.9(4)
C45 C44 W1 73.6(3)
C43 C44 W1 74.9(2)
C45 C44 H44A 118.6
C43 C44 H44A 118.6
W1 C44 H44A 124.6
C44 C45 C46 119.9(4)
C44 C45 W1 71.7(2)
C46 C45 W1 72.6(2)
C44 C45 H45A 120.0
C46 C45 H45A 120.0
W1 C45 H45A 127.8
C47 C46 C45 119.5(4)
C47 C46 W1 73.5(2)
C45 C46 W1 72.5(2)
C47 C46 H46A 120.2
C45 C46 H46A 120.2
W1 C46 H46A 125.5
C46 C47 C48 119.3(4)
C46 C47 W1 72.2(2)
C48 C47 W1 71.4(2)
C46 C47 H47A 120.4
C48 C47 H47A 120.4
W1 C47 H47A 128.2
C43 C48 C47 123.2(4)
C43 C48 W1 74.7(2)
C47 C48 W1 73.6(2)
C43 C48 H48A 118.4
C47 C48 H48A 118.4
W1 C48 H48A 125.1
O4 C49 W1 178.5(4)
O5 C50 W1 178.2(4)
O6 C51 W1 177.9(4)
C43 B1 C4 109.9(3)
C43 B1 C17 109.5(3)
C4 B1 C17 111.5(3)
C43 B1 C30 106.3(3)
C4 B1 C30 109.1(3)
C17 B1 C30 110.4(3)

loop_
_geom_bond_atom_site_label_1
_geom_bond_atom_site_label_2
_geom_bond_distance
W1 C49 1.949(4)
W1 C51 1.950(4)
W1 C50 1.957(5)
W1 C44 2.336(4)
W1 C48 2.348(4)
W1 C45 2.360(4)
W1 C46 2.361(4)
W1 C47 2.377(4)
W1 C43 2.401(4)
Mn1 C1 1.809(4)
Mn1 C3 1.809(4)
Mn1 C2 1.812(4)
Mn1 P3 2.3595(10)
Mn1 P1 2.3648(12)
Mn1 P2 2.3662(10)
P1 C4 1.809(4)
P1 C11 1.834(4)
P1 C5 1.851(4)
P1 C5' 1.862(4)
P2 C17 1.809(3)
P2 C24 1.831(3)
P2 C18 1.845(4)
P3 C30 1.805(4)
P3 C37 1.837(4)
P3 C31 1.841(3)
O1 C1 1.150(5)
O2 C2 1.137(5)
O3 C3 1.147(5)
O4 C49 1.173(5)
O5 C50 1.158(5)
O6 C51 1.162(5)
C4 B1 1.655(5)
C4 H4A 0.9900
C4 H4B 0.9900
C5 C6 1.381(4)
C5 C10 1.382(4)
C6 C7 1.389(5)
C6 H6A 0.9500
C7 C8 1.380(5)
C7 H7A 0.9500
C8 C9 1.379(5)
C8 H8A 0.9500
C9 C10 1.388(5)
C9 H9A 0.9500
C10 H10A 0.9500
C5' C6' 1.386(4)
C5' C10' 1.386(4)
C6' C7' 1.389(5)
C6' H6B 0.9500
C7' C8' 1.379(5)
C7' H7B 0.9500
C8' C9' 1.380(5)
C8' H8B 0.9500
C9' C10' 1.388(5)
C9' H9B 0.9500
C10' H10B 0.9500
C11 C16 1.386(6)
C11 C12 1.393(6)
C12 C13 1.384(5)
C12 H12A 0.9500
C13 C14 1.377(6)
C13 H13A 0.9500
C14 C15 1.364(7)
C14 H14A 0.9500
C15 C16 1.399(5)
C15 H15A 0.9500
C16 H16A 0.9500
C17 B1 1.664(5)
C17 H17A 0.9900
C17 H17B 0.9900
C18 C19 1.395(5)
C18 C23 1.395(5)
C19 C20 1.384(5)
C19 H19A 0.9500
C20 C21 1.381(6)
C20 H20A 0.9500
C21 C22 1.376(6)
C21 H21A 0.9500
C22 C23 1.392(5)
C22 H22A 0.9500
C23 H23A 0.9500
C24 C29 1.393(5)
C24 C25 1.397(5)
C25 C26 1.384(5)
C25 H25A 0.9500
C26 C27 1.376(6)
C26 H26A 0.9500
C27 C28 1.367(6)
C27 H27A 0.9500
C28 C29 1.389(5)
C28 H28A 0.9500
C29 H29A 0.9500
C30 B1 1.668(5)
C30 H30A 0.9900
C30 H30B 0.9900
C31 C32 1.385(5)
C31 C36 1.405(5)
C32 C33 1.395(5)
C32 H32A 0.9500
C33 C34 1.382(5)
C33 H33A 0.9500
C34 C35 1.385(5)
C34 H34A 0.9500
C35 C36 1.377(5)
C35 H35A 0.9500
C36 H36A 0.9500
C37 C42 1.387(5)
C37 C38 1.398(6)
C38 C39 1.380(6)
C38 H38A 0.9500
C39 C40 1.376(6)
C39 H39A 0.9500
C40 C41 1.369(6)
C40 H40A 0.9500
C41 C42 1.400(6)
C41 H41A 0.9500
C42 H42A 0.9500
C43 C48 1.417(6)
C43 C44 1.429(5)
C43 B1 1.635(6)
C44 C45 1.402(6)
C44 H44A 0.9500
C45 C46 1.416(7)
C45 H45A 0.9500
C46 C47 1.400(6)
C46 H46A 0.9500
C47 C48 1.424(6)
C47 H47A 0.9500
C48 H48A 0.9500

loop_
_geom_torsion_atom_site_label_1
_geom_torsion_atom_site_label_2
_geom_torsion_atom_site_label_3
_geom_torsion_atom_site_label_4
_geom_torsion
C11 P1 C4 B1 153.0(3)
C5 P1 C4 B1 -103.9(3)
C5' P1 C4 B1 -101.0(5)
Mn1 P1 C4 B1 27.3(3)
C4 P1 C5 C6 119.3(6)
C11 P1 C5 C6 -130.3(6)
C5' P1 C5 C6 106(3)
Mn1 P1 C5 C6 -10.1(7)
C4 P1 C5 C10 -56.5(6)
C11 P1 C5 C10 53.8(6)
C5' P1 C5 C10 -70(2)
Mn1 P1 C5 C10 174.1(5)
C10 C5 C6 C7 -1.0(10)
P1 C5 C6 C7 -176.7(5)
C5 C6 C7 C8 0.8(10)
C6 C7 C8 C9 -0.1(12)
C7 C8 C9 C10 -0.4(14)
C6 C5 C10 C9 0.5(12)
P1 C5 C10 C9 176.6(7)
C8 C9 C10 C5 0.2(14)
C4 P1 C5' C6' -168.2(10)
C11 P1 C5' C6' -59.1(11)
C5 P1 C5' C6' -1.4(18)
Mn1 P1 C5' C6' 69.4(11)
C4 P1 C5' C10' 9.6(13)
C11 P1 C5' C10' 118.7(12)
C5 P1 C5' C10' 176(4)
Mn1 P1 C5' C10' -112.9(12)
C10' C5' C6' C7' 2(2)
P1 C5' C6' C7' -180.0(11)
C5' C6' C7' C8' 0(2)
C6' C7' C8' C9' -2(2)
C7' C8' C9' C10' 2(2)
C6' C5' C10' C9' -1.9(18)
P1 C5' C10' C9' -179.6(10)
C8' C9' C10' C5' 0.0(18)
C4 P1 C11 C16 6.1(4)
C5 P1 C11 C16 -104.7(4)
C5' P1 C11 C16 -94.3(5)
Mn1 P1 C11 C16 132.2(3)
C4 P1 C11 C12 -177.4(3)
C5 P1 C11 C12 71.8(4)
C5' P1 C11 C12 82.3(4)
Mn1 P1 C11 C12 -51.2(3)
C16 C11 C12 C13 -0.2(6)
P1 C11 C12 C13 -176.9(3)
C11 C12 C13 C14 0.1(6)
C12 C13 C14 C15 0.0(7)
C13 C14 C15 C16 0.1(7)
C12 C11 C16 C15 0.2(6)
P1 C11 C16 C15 176.8(3)
C14 C15 C16 C11 -0.1(7)
C24 P2 C17 B1 166.6(2)
C18 P2 C17 B1 -88.2(3)
Mn1 P2 C17 B1 40.2(3)
C17 P2 C18 C19 -179.6(3)
C24 P2 C18 C19 -69.3(3)
Mn1 P2 C18 C19 55.6(3)
C17 P2 C18 C23 -2.3(3)
C24 P2 C18 C23 108.0(3)
Mn1 P2 C18 C23 -127.1(3)
C23 C18 C19 C20 0.9(5)
P2 C18 C19 C20 178.3(3)
C18 C19 C20 C21 -0.5(6)
C19 C20 C21 C22 -0.4(6)
C20 C21 C22 C23 0.9(6)
C21 C22 C23 C18 -0.5(6)
C19 C18 C23 C22 -0.4(5)
P2 C18 C23 C22 -177.7(3)
C17 P2 C24 C29 10.0(3)
C18 P2 C24 C29 -98.9(3)
Mn1 P2 C24 C29 134.4(3)
C17 P2 C24 C25 -169.8(3)
C18 P2 C24 C25 81.2(3)
Mn1 P2 C24 C25 -45.5(3)
C29 C24 C25 C26 -0.9(5)
P2 C24 C25 C26 178.9(3)
C24 C25 C26 C27 -0.6(6)
C25 C26 C27 C28 1.2(6)
C26 C27 C28 C29 -0.2(6)
C27 C28 C29 C24 -1.4(6)
C25 C24 C29 C28 1.9(5)
P2 C24 C29 C28 -177.9(3)
C37 P3 C30 B1 161.8(3)
C31 P3 C30 B1 -93.9(3)
Mn1 P3 C30 B1 35.2(3)
C30 P3 C31 C32 126.0(3)
C37 P3 C31 C32 -122.9(3)
Mn1 P3 C31 C32 -0.5(4)
C30 P3 C31 C36 -55.6(3)
C37 P3 C31 C36 55.5(3)
Mn1 P3 C31 C36 177.9(2)
C36 C31 C32 C33 0.1(5)
P3 C31 C32 C33 178.5(3)
C31 C32 C33 C34 0.4(6)
C32 C33 C34 C35 -0.2(6)
C33 C34 C35 C36 -0.5(6)
C34 C35 C36 C31 1.0(6)
C32 C31 C36 C35 -0.8(5)
P3 C31 C36 C35 -179.3(3)
C30 P3 C37 C42 -16.2(3)
C31 P3 C37 C42 -123.1(3)
Mn1 P3 C37 C42 110.9(3)
C30 P3 C37 C38 165.0(3)
C31 P3 C37 C38 58.1(3)
Mn1 P3 C37 C38 -67.9(3)
C42 C37 C38 C39 0.2(6)
P3 C37 C38 C39 179.0(3)
C37 C38 C39 C40 -0.9(6)
C38 C39 C40 C41 1.0(6)
C39 C40 C41 C42 -0.4(6)
C38 C37 C42 C41 0.4(5)
P3 C37 C42 C41 -178.4(3)
C40 C41 C42 C37 -0.3(6)
C48 C43 C44 C45 2.6(6)
B1 C43 C44 C45 -175.2(4)
W1 C43 C44 C45 58.5(4)
C48 C43 C44 W1 -55.9(3)
B1 C43 C44 W1 126.3(3)
C43 C44 C45 C46 -2.8(7)
W1 C44 C45 C46 56.3(4)
C43 C44 C45 W1 -59.1(4)
C44 C45 C46 C47 2.7(6)
W1 C45 C46 C47 58.6(4)
C44 C45 C46 W1 -55.9(4)
C45 C46 C47 C48 -2.5(6)
W1 C46 C47 C48 55.6(3)
C45 C46 C47 W1 -58.1(4)
C44 C43 C48 C47 -2.4(5)
B1 C43 C48 C47 175.3(3)
W1 C43 C48 C47 -58.0(3)
C44 C43 C48 W1 55.6(3)
B1 C43 C48 W1 -126.7(3)
C46 C47 C48 C43 2.5(6)
W1 C47 C48 C43 58.5(3)
C46 C47 C48 W1 -56.0(3)
C48 C43 B1 C4 135.4(3)
C44 C43 B1 C4 -47.0(5)
W1 C43 B1 C4 43.3(4)
C48 C43 B1 C17 12.6(5)
C44 C43 B1 C17 -169.8(3)
W1 C43 B1 C17 -79.5(4)
C48 C43 B1 C30 -106.6(4)
C44 C43 B1 C30 71.0(4)
W1 C43 B1 C30 161.3(3)
P1 C4 B1 C43 162.1(2)
P1 C4 B1 C17 -76.3(4)
P1 C4 B1 C30 45.9(4)
P2 C17 B1 C43 158.0(2)
P2 C17 B1 C4 36.1(4)
P2 C17 B1 C30 -85.3(3)
P3 C30 B1 C43 157.9(3)
P3 C30 B1 C4 -83.6(3)
P3 C30 B1 C17 39.2(4)

loop_
_platon_squeeze_void_nr
_platon_squeeze_void_average_x
_platon_squeeze_void_average_y
_platon_squeeze_void_average_z
_platon_squeeze_void_volume
_platon_squeeze_void_count_electrons
_platon_squeeze_void_content
1 0.500 0.000 0.000 632 179 ' '
2 0.500 0.500 0.500 632 179 ' '
